data_7031791
loop_
_publ_author_name
'Williams, Ursula J.'
'Schneider, David'
'Dorfner, Walter L.'
'Maichle-M\"ossmer, C\"acilia'
'Carroll, Patrick J.'
'Anwander, Reiner'
'Schelter, Eric J.'

_publ_section_title
;
 Variation of electronic transitions and reduction potentials of
 cerium(iv) complexes.
;
_journal_issue 43
_journal_name_full 'Dalton transactions (Cambridge, England : 2003)'
_journal_page_first 16197
_journal_page_last 16206
_journal_paper_doi 10.1039/c4dt01386g
_journal_volume 43
_journal_year 2014
_chemical_formula_sum 'C26 H46 Ce N2 O4'
_chemical_formula_weight 590.77
_space_group_IT_number 15
_symmetry_cell_setting monoclinic
_symmetry_Int_Tables_number 15
_symmetry_space_group_name_Hall '-C 2yc'
_symmetry_space_group_name_H-M 'C 1 2/c 1'
_atom_sites_solution_hydrogens geom
_atom_sites_solution_primary direct
_audit_creation_method SHELXL-97
_cell_angle_alpha 90.00
_cell_angle_beta 96.250(2)
_cell_angle_gamma 90.00
_cell_formula_units_Z 4
_cell_length_a 12.4757(7)
_cell_length_b 14.8427(9)
_cell_length_c 16.6276(9)
_cell_measurement_temperature 143(1)
_cell_volume 3060.7(3)
_computing_data_collection 'Bruker APEX2'
_computing_data_reduction 'Bruker SAINT'
_computing_structure_refinement 'SHELXL-97 (Sheldrick, 2008)'
_computing_structure_solution 'SHELXS-97 (Sheldrick, 2008)'
_diffrn_ambient_temperature 143(1)
_diffrn_measured_fraction_theta_full 0.992
_diffrn_measured_fraction_theta_max 0.992
_diffrn_measurement_device 'CCD Area Detector'
_diffrn_measurement_device_type 'Bruker APEXII'
_diffrn_measurement_method 'phi and omega scans'
_diffrn_radiation_monochromator graphite
_diffrn_radiation_source 'sealed tube'
_diffrn_radiation_type MoK\a
_diffrn_radiation_wavelength 0.71073
_diffrn_reflns_av_R_equivalents 0.0183
_diffrn_reflns_av_sigmaI/netI 0.0085
_diffrn_reflns_limit_h_max 16
_diffrn_reflns_limit_h_min -16
_diffrn_reflns_limit_k_max 19
_diffrn_reflns_limit_k_min -19
_diffrn_reflns_limit_l_max 21
_diffrn_reflns_limit_l_min -21
_diffrn_reflns_number 33179
_diffrn_reflns_theta_full 27.65
_diffrn_reflns_theta_max 27.65
_diffrn_reflns_theta_min 2.14
_exptl_absorpt_coefficient_mu 1.516
_exptl_absorpt_correction_T_max 0.7456
_exptl_absorpt_correction_T_min 0.6519
_exptl_absorpt_correction_type multi-scan
_exptl_absorpt_process_details '(SADABS; Sheldrick, 2007)'
_exptl_crystal_density_diffrn 1.282
_exptl_crystal_density_method 'not measured'
_exptl_crystal_F_000 1224
_exptl_crystal_size_max 0.54
_exptl_crystal_size_mid 0.12
_exptl_crystal_size_min 0.05
_refine_diff_density_max 0.559
_refine_diff_density_min -0.456
_refine_diff_density_rms 0.051
_refine_ls_extinction_method none
_refine_ls_goodness_of_fit_ref 1.130
_refine_ls_hydrogen_treatment constr
_refine_ls_matrix_type full
_refine_ls_number_parameters 187
_refine_ls_number_reflns 3552
_refine_ls_number_restraints 90
_refine_ls_restrained_S_all 1.131
_refine_ls_R_factor_all 0.0179
_refine_ls_R_factor_gt 0.0166
_refine_ls_shift/su_max 0.001
_refine_ls_shift/su_mean 0.000
_refine_ls_structure_factor_coef Fsqd
_refine_ls_weighting_details 'calc w=1/[\s^2^(Fo^2^)+(0.0202P)^2^+3.2571P] where P=(Fo^2^+2Fc^2^)/3'
_refine_ls_weighting_scheme calc
_refine_ls_wR_factor_gt 0.0432
_refine_ls_wR_factor_ref 0.0450
_reflns_number_gt 3422
_reflns_number_total 3552
_reflns_threshold_expression >2sigma(I)
_cod_data_source_file c4dt01386g2.cif
_cod_data_source_block compound_4
_cod_depositor_comments 'Adding full bibliography for 7031790--7031794.cif.'
_cod_original_sg_symbol_H-M 'C 2/c      '
_cod_database_code 7031791
_shelxl_version_number 1997-3
_shelx_ins_file
;
TITL  mo_4286a_0m
CELL  0.71073 12.4757 14.8427 16.6276 90.000 96.250 90.000
ZERR  4 0.0007 0.0009 0.0009 0.000 0.002 0.000
LATT 7
SYMM    -X,    +Y, .50-Z
SFAC C H N O CE
UNIT 104 184 8 16 4
L.S. 8
ACTA
DFIX 1.54 0.010 C10 C11 C10 C12 C10 C13 C10 C11' C10 C12' C10 C13'
DELU C10 > C13'
SIMU C10 > C13'
WGHT    0.020200    3.257100
FVAR       0.08857   0.00000
CE1   5    0.500000    0.301239    0.750000    10.50000    0.02072    0.02710 =
         0.02789    0.00000    0.00241    0.00000
N1    3    0.470536    0.443763    0.651680    11.00000    0.03722    0.03963 =
         0.03164    0.00584   -0.00067   -0.00033
O1    4    0.664608    0.328479    0.738858    11.00000    0.02316    0.05128 =
         0.04629    0.00400    0.00514   -0.00142
O2    4    0.525835    0.213955    0.848846    11.00000    0.04941    0.03828 =
         0.04272    0.01365    0.00125   -0.00093
C1    1    0.377440    0.451709    0.605047    11.00000    0.04347    0.06463 =
         0.04580    0.01375   -0.00718   -0.00583
AFIX  43
H1    2    0.326597    0.406003    0.605967    11.00000   -1.33000
AFIX   0
C2    1    0.353179    0.525098    0.555290    11.00000    0.06011    0.08644 =
         0.05521    0.02480   -0.01405    0.01126
AFIX  43
H2    2    0.286871    0.528677    0.523946    11.00000   -1.33000
AFIX   0
C3    1    0.426956    0.591965    0.552532    11.00000    0.09786    0.04910 =
         0.05964    0.01918   -0.01133    0.00787
AFIX  43
H3    2    0.412696    0.641501    0.518812    11.00000   -1.33000
AFIX   0
C4    1    0.522542    0.584683    0.600460    11.00000    0.09457    0.04672 =
         0.06145    0.01534   -0.01246   -0.02022
AFIX  43
H4    2    0.574412    0.629683    0.600453    11.00000   -1.33000
AFIX   0
C5    1    0.541194    0.509564    0.648979    11.00000    0.05387    0.04833 =
         0.04397    0.01072   -0.00866   -0.01107
AFIX  43
H5    2    0.606679    0.505137    0.681294    11.00000   -1.33000
AFIX   0
C6    1    0.771829    0.314932    0.724469    11.00000    0.02266    0.10478 =
         0.04560    0.01288    0.00826    0.00261
C7    1    0.783669    0.331440    0.636759    11.00000    0.06522    0.10930 =
         0.05857    0.01225    0.02844    0.00105
AFIX 137
H7A   2    0.739115    0.289781    0.604028    11.00000   -1.50000
H7B   2    0.857631    0.323136    0.627459    11.00000   -1.50000
H7C   2    0.761828    0.391954    0.622726    11.00000   -1.50000
AFIX   0
C8    1    0.840268    0.383897    0.775455    11.00000    0.04364    0.31452 =
         0.09163   -0.06233    0.01758   -0.06812
AFIX 137
H8A   2    0.804648    0.441316    0.771896    11.00000   -1.50000
H8B   2    0.909449    0.389211    0.755639    11.00000   -1.50000
H8C   2    0.849678    0.364462    0.830842    11.00000   -1.50000
AFIX   0
C9    1    0.802549    0.219095    0.745802    11.00000    0.09903    0.19035 =
         0.16796    0.11250    0.07700    0.10334
AFIX 137
H9A   2    0.806102    0.211182    0.803332    11.00000   -1.50000
H9B   2    0.871660    0.206014    0.728208    11.00000   -1.50000
H9C   2    0.749474    0.178978    0.719468    11.00000   -1.50000
AFIX   0
C10   1    0.541013    0.147525    0.908120    11.00000    0.05526    0.03712 =
         0.03389    0.00967    0.00473    0.00693
PART 1
C11   1    0.591495    0.066974    0.872962    10.55000    0.09848    0.04476 =
         0.06165    0.00040    0.01270    0.01816
AFIX 137
H11A  2    0.544796    0.045002    0.827487    10.55000   -1.50000
H11B  2    0.602353    0.020576    0.913249    10.55000   -1.50000
H11C  2    0.659658    0.083769    0.855639    10.55000   -1.50000
AFIX   0
C12   1    0.434461    0.125384    0.938882    10.55000    0.10617    0.09280 =
         0.13639    0.06836    0.07140    0.02794
AFIX 137
H12A  2    0.409936    0.176462    0.967208    10.55000   -1.50000
H12B  2    0.443529    0.074795    0.974955    10.55000   -1.50000
H12C  2    0.382247    0.110832    0.894022    10.55000   -1.50000
AFIX   0
C13   1    0.622176    0.186091    0.975219    10.55000    0.16216    0.08087 =
         0.06487   -0.01829   -0.06143    0.03973
AFIX 137
H13A  2    0.689901    0.196342    0.954328    10.55000   -1.50000
H13B  2    0.632136    0.144081    1.019298    10.55000   -1.50000
H13C  2    0.595300    0.241992    0.994036    10.55000   -1.50000
AFIX   0
PART 2
C11'  1    0.656758    0.118311    0.922716    10.45000    0.06857    0.09752 =
         0.12334    0.03869   -0.00216    0.02733
AFIX 137
H11D  2    0.681258    0.099862    0.872484    10.45000   -1.50000
H11E  2    0.662900    0.068758    0.960039    10.45000   -1.50000
H11F  2    0.700098    0.167638    0.944954    10.45000   -1.50000
AFIX   0
C12'  1    0.473579    0.066193    0.876136    10.45000    0.13452    0.06192 =
         0.09096    0.02675   -0.01887   -0.03996
AFIX 137
H12D  2    0.399704    0.084163    0.863762    10.45000   -1.50000
H12E  2    0.478259    0.019750    0.916549    10.45000   -1.50000
H12F  2    0.500548    0.043739    0.828070    10.45000   -1.50000
AFIX   0
C13'  1    0.499858    0.180805    0.983724    10.45000    0.16675    0.10299 =
         0.05022    0.01304    0.04017    0.04813
AFIX 137
H13D  2    0.540782    0.232554    1.003433    10.45000   -1.50000
H13E  2    0.507051    0.134157    1.023943    10.45000   -1.50000
H13F  2    0.425274    0.197106    0.972414    10.45000   -1.50000
HKLF 4
END  
;

loop_
_symmetry_equiv_pos_as_xyz
'x, y, z'
'-x, y, -z+1/2'
'x+1/2, y+1/2, z'
'-x+1/2, y+1/2, -z+1/2'
'-x, -y, -z'
'x, -y, z-1/2'
'-x+1/2, -y+1/2, -z'
'x+1/2, -y+1/2, z-1/2'

loop_
_atom_site_label
_atom_site_type_symbol
_atom_site_fract_x
_atom_site_fract_y
_atom_site_fract_z
_atom_site_U_iso_or_equiv
_atom_site_adp_type
_atom_site_occupancy
_atom_site_symmetry_multiplicity
_atom_site_calc_flag
_atom_site_refinement_flags
_atom_site_disorder_assembly
_atom_site_disorder_group
Ce1 Ce 0.5000 0.301243(7) 0.7500 0.02531(4) Uani 1 2 d S . .
N1 N 0.47050(12) 0.44366(10) 0.65166(8) 0.0364(3) Uani 1 1 d . . .
O1 O 0.66457(9) 0.32844(9) 0.73885(8) 0.0400(3) Uani 1 1 d . . .
O2 O 0.52583(12) 0.21399(9) 0.84885(8) 0.0435(3) Uani 1 1 d . A .
C1 C 0.37751(17) 0.45169(16) 0.60501(13) 0.0522(5) Uani 1 1 d . . .
H1 H 0.3267 0.4060 0.6059 0.069 Uiso 1 1 calc R . .
C2 C 0.3532(2) 0.5251(2) 0.55528(15) 0.0685(7) Uani 1 1 d . . .
H2 H 0.2869 0.5286 0.5239 0.091 Uiso 1 1 calc R . .
C3 C 0.4270(2) 0.59193(17) 0.55261(15) 0.0704(7) Uani 1 1 d . . .
H3 H 0.4127 0.6415 0.5189 0.094 Uiso 1 1 calc R . .
C4 C 0.5225(2) 0.58463(16) 0.60052(15) 0.0690(7) Uani 1 1 d . . .
H4 H 0.5743 0.6296 0.6005 0.092 Uiso 1 1 calc R . .
C5 C 0.54114(18) 0.50959(14) 0.64896(12) 0.0497(5) Uani 1 1 d . . .
H5 H 0.6066 0.5052 0.6813 0.066 Uiso 1 1 calc R . .
C6 C 0.77193(15) 0.31504(19) 0.72447(14) 0.0571(6) Uani 1 1 d . . .
C7 C 0.7836(2) 0.3315(2) 0.63673(16) 0.0763(8) Uani 1 1 d . . .
H7a H 0.7395 0.2894 0.6041 0.114 Uiso 1 1 calc R . .
H7b H 0.8576 0.3237 0.6274 0.114 Uiso 1 1 calc R . .
H7c H 0.7610 0.3918 0.6226 0.114 Uiso 1 1 calc R . .
C8 C 0.8403(2) 0.3837(4) 0.7755(2) 0.150(2) Uani 1 1 d . . .
H8a H 0.8055 0.4415 0.7710 0.225 Uiso 1 1 calc R . .
H8b H 0.9100 0.3880 0.7565 0.225 Uiso 1 1 calc R . .
H8c H 0.8483 0.3649 0.8310 0.225 Uiso 1 1 calc R . .
C9 C 0.8026(3) 0.2193(3) 0.7456(3) 0.148(2) Uani 1 1 d . . .
H9a H 0.8042 0.2108 0.8029 0.221 Uiso 1 1 calc R . .
H9b H 0.8726 0.2067 0.7293 0.221 Uiso 1 1 calc R . .
H9c H 0.7506 0.1791 0.7180 0.221 Uiso 1 1 calc R . .
C10 C 0.54107(16) 0.14758(12) 0.90812(11) 0.0421(4) Uani 1 1 d DU . .
C11 C 0.5914(5) 0.0670(3) 0.8731(3) 0.0678(12) Uani 0.55 1 d PDU A 1
H11a H 0.5441 0.0443 0.8283 0.102 Uiso 0.55 1 calc PR A 1
H11b H 0.6034 0.0210 0.9138 0.102 Uiso 0.55 1 calc PR A 1
H11c H 0.6590 0.0839 0.8549 0.102 Uiso 0.55 1 calc PR A 1
C12 C 0.4348(5) 0.1257(5) 0.9391(5) 0.108(3) Uani 0.55 1 d PDU A 1
H12a H 0.4076 0.1784 0.9635 0.162 Uiso 0.55 1 calc PR A 1
H12b H 0.4451 0.0785 0.9787 0.162 Uiso 0.55 1 calc PR A 1
H12c H 0.3841 0.1063 0.8949 0.162 Uiso 0.55 1 calc PR A 1
C13 C 0.6225(7) 0.1861(4) 0.9751(4) 0.107(3) Uani 0.55 1 d PDU A 1
H13a H 0.6895 0.1980 0.9536 0.161 Uiso 0.55 1 calc PR A 1
H13b H 0.6342 0.1433 1.0184 0.161 Uiso 0.55 1 calc PR A 1
H13c H 0.5948 0.2411 0.9951 0.161 Uiso 0.55 1 calc PR A 1
C11' C 0.6565(5) 0.1183(6) 0.9227(6) 0.097(2) Uani 0.45 1 d PDU A 2
H11a' H 0.6803 0.0981 0.8727 0.146 Uiso 0.45 1 calc PR A 2
H11b' H 0.6630 0.0701 0.9613 0.146 Uiso 0.45 1 calc PR A 2
H11c' H 0.7003 0.1682 0.9433 0.146 Uiso 0.45 1 calc PR A 2
C12' C 0.4735(7) 0.0660(4) 0.8760(5) 0.096(2) Uani 0.45 1 d PDU A 2
H12a' H 0.3999 0.0841 0.8628 0.144 Uiso 0.45 1 calc PR A 2
H12b' H 0.4772 0.0199 0.9168 0.144 Uiso 0.45 1 calc PR A 2
H12c' H 0.5013 0.0429 0.8285 0.144 Uiso 0.45 1 calc PR A 2
C13' C 0.5003(10) 0.1808(6) 0.9837(4) 0.105(3) Uani 0.45 1 d PDU A 2
H13a' H 0.5412 0.2326 1.0033 0.158 Uiso 0.45 1 calc PR A 2
H13b' H 0.5076 0.1342 1.0239 0.158 Uiso 0.45 1 calc PR A 2
H13c' H 0.4256 0.1971 0.9725 0.158 Uiso 0.45 1 calc PR A 2

loop_
_atom_site_aniso_label
_atom_site_aniso_U_11
_atom_site_aniso_U_22
_atom_site_aniso_U_33
_atom_site_aniso_U_23
_atom_site_aniso_U_13
_atom_site_aniso_U_12
Ce1 0.02081(6) 0.02716(7) 0.02793(7) 0.000 0.00243(4) 0.000
N1 0.0373(7) 0.0396(7) 0.0313(7) 0.0058(6) -0.0006(6) -0.0003(6)
O1 0.0230(5) 0.0515(7) 0.0460(7) 0.0041(6) 0.0053(5) -0.0013(5)
O2 0.0489(8) 0.0384(6) 0.0426(7) 0.0137(5) 0.0014(6) -0.0008(6)
C1 0.0436(10) 0.0647(13) 0.0456(11) 0.0141(9) -0.0071(8) -0.0058(9)
C2 0.0601(14) 0.0857(18) 0.0553(13) 0.0245(13) -0.0139(11) 0.0113(13)
C3 0.098(2) 0.0489(12) 0.0596(14) 0.0193(11) -0.0112(13) 0.0079(13)
C4 0.0945(19) 0.0466(12) 0.0614(14) 0.0153(10) -0.0126(13) -0.0205(12)
C5 0.0537(11) 0.0483(11) 0.0440(10) 0.0104(8) -0.0086(8) -0.0112(9)
C6 0.0225(8) 0.1042(19) 0.0458(11) 0.0128(11) 0.0084(7) 0.0025(9)
C7 0.0654(16) 0.109(2) 0.0591(15) 0.0128(15) 0.0286(12) 0.0017(16)
C8 0.0434(15) 0.314(7) 0.094(2) -0.066(3) 0.0178(15) -0.067(3)
C9 0.098(3) 0.191(4) 0.167(4) 0.113(4) 0.076(3) 0.103(3)
C10 0.0556(11) 0.0368(9) 0.0340(8) 0.0094(7) 0.0050(8) 0.0072(8)
C11 0.098(4) 0.044(2) 0.062(3) 0.0007(19) 0.012(2) 0.018(2)
C12 0.107(4) 0.093(5) 0.136(6) 0.070(4) 0.072(4) 0.029(3)
C13 0.161(6) 0.080(4) 0.064(3) -0.018(3) -0.060(4) 0.040(4)
C11' 0.069(4) 0.097(5) 0.123(6) 0.042(5) -0.002(4) 0.026(4)
C12' 0.131(6) 0.062(4) 0.089(5) 0.027(3) -0.018(4) -0.039(4)
C13' 0.170(9) 0.103(6) 0.049(4) 0.012(3) 0.040(5) 0.047(6)

loop_
_atom_type_symbol
_atom_type_description
_atom_type_scat_dispersion_real
_atom_type_scat_dispersion_imag
_atom_type_scat_source
C C 0.0033 0.0016 'International Tables Vol C Tables 4.2.6.8 and 6.1.1.4'
H H 0.0000 0.0000 'International Tables Vol C Tables 4.2.6.8 and 6.1.1.4'
N N 0.0061 0.0033 'International Tables Vol C Tables 4.2.6.8 and 6.1.1.4'
O O 0.0106 0.0060 'International Tables Vol C Tables 4.2.6.8 and 6.1.1.4'
Ce Ce -0.2486 2.6331 'International Tables Vol C Tables 4.2.6.8 and 6.1.1.4'

loop_
_geom_angle_atom_site_label_1
_geom_angle_atom_site_label_2
_geom_angle_atom_site_label_3
_geom_angle
_geom_angle_site_symmetry_1
_geom_angle_site_symmetry_3
O2 Ce1 O2 103.41(8) 2_656 .
O2 Ce1 O1 96.72(5) 2_656 .
O2 Ce1 O1 96.83(5) . .
O2 Ce1 O1 96.83(5) 2_656 2_656
O2 Ce1 O1 96.72(6) . 2_656
O1 Ce1 O1 158.05(8) . 2_656
O2 Ce1 N1 165.99(5) 2_656 2_656
O2 Ce1 N1 90.56(5) . 2_656
O1 Ce1 N1 80.38(5) . 2_656
O1 Ce1 N1 82.31(5) 2_656 2_656
O2 Ce1 N1 90.56(5) 2_656 .
O2 Ce1 N1 165.99(5) . .
O1 Ce1 N1 82.31(5) . .
O1 Ce1 N1 80.38(5) 2_656 .
N1 Ce1 N1 75.49(6) 2_656 .
C5 N1 C1 117.20(17) . .
C5 N1 Ce1 123.96(12) . .
C1 N1 Ce1 118.76(13) . .
C6 O1 Ce1 160.27(15) . .
C10 O2 Ce1 173.22(13) . .
N1 C1 C2 122.8(2) . .
C3 C2 C1 119.4(2) . .
C2 C3 C4 118.4(2) . .
C3 C4 C5 119.1(2) . .
N1 C5 C4 123.2(2) . .
O1 C6 C7 109.77(19) . .
O1 C6 C9 108.5(2) . .
C7 C6 C9 109.4(3) . .
O1 C6 C8 107.3(2) . .
C7 C6 C8 108.9(3) . .
C9 C6 C8 112.9(4) . .
O2 C10 C13' 109.2(3) . .
O2 C10 C11 108.7(2) . .
C13' C10 C11 142.0(4) . .
O2 C10 C11' 112.0(3) . .
C13' C10 C11' 111.8(6) . .
C11 C10 C11' 52.8(4) . .
O2 C10 C12 109.7(3) . .
C13' C10 C12 52.4(5) . .
C11 C10 C12 112.5(4) . .
C11' C10 C12 138.4(4) . .
O2 C10 C12' 106.5(3) . .
C13' C10 C12' 109.2(6) . .
C11 C10 C12' 58.2(4) . .
C11' C10 C12' 108.0(5) . .
C12 C10 C12' 58.7(5) . .
O2 C10 C13 106.2(3) . .
C13' C10 C13 61.6(6) . .
C11 C10 C13 107.9(4) . .
C11' C10 C13 56.1(4) . .
C12 C10 C13 111.7(5) . .
C12' C10 C13 147.2(4) . .

loop_
_geom_bond_atom_site_label_1
_geom_bond_atom_site_label_2
_geom_bond_distance
_geom_bond_site_symmetry_2
Ce1 O2 2.0897(13) 2_656
Ce1 O2 2.0897(12) .
Ce1 O1 2.1203(12) .
Ce1 O1 2.1203(12) 2_656
Ce1 N1 2.6733(14) 2_656
Ce1 N1 2.6733(14) .
N1 C5 1.321(2) .
N1 C1 1.329(2) .
O1 C6 1.400(2) .
O2 C10 1.392(2) .
C1 C2 1.381(3) .
C2 C3 1.358(4) .
C3 C4 1.363(4) .
C4 C5 1.379(3) .
C6 C7 1.502(3) .
C6 C9 1.504(4) .
C6 C8 1.526(4) .
C10 C13' 1.490(6) .
C10 C11 1.498(4) .
C10 C11' 1.498(6) .
C10 C12 1.509(5) .
C10 C12' 1.537(6) .
C10 C13 1.533(5) .
